data_2222332
loop_
_publ_author_name
'Wang, He-Fang'
'Guo, Yong'
'Jin, Chang-Qing'
'Le, Hong-Bing'

_publ_section_title
;
 4-(4-Pentylcyclohexyl)phenol
;
_journal_coeditor_code HB5011
_journal_issue 7
_journal_name_full 'Acta Crystallographica Section E'
_journal_page_first o1717
_journal_paper_doi 10.1107/S1600536809024027
_journal_volume 65
_journal_year 2009
_chemical_formula_iupac 'C17 H26 O'
_chemical_formula_moiety 'C17 H26 O'
_chemical_formula_sum 'C17 H26 O'
_chemical_formula_weight 246.38
_chemical_name_systematic
;
4-(4-Pentylcyclohexyl)phenol
;
_space_group_IT_number 14
_symmetry_cell_setting monoclinic
_symmetry_space_group_name_Hall '-P 2ybc'
_symmetry_space_group_name_H-M 'P 1 21/c 1'
_atom_sites_solution_hydrogens geom
_atom_sites_solution_primary direct
_atom_sites_solution_secondary difmap
_audit_creation_method SHELXL97
_cell_angle_alpha 90.00
_cell_angle_beta 105.87(3)
_cell_angle_gamma 90.00
_cell_formula_units_Z 4
_cell_length_a 21.002(4)
_cell_length_b 5.3281(11)
_cell_length_c 13.389(3)
_cell_measurement_reflns_used 3895
_cell_measurement_temperature 113(2)
_cell_measurement_theta_max 27.88
_cell_measurement_theta_min 1.58
_cell_volume 1441.1(6)
_computing_cell_refinement 'CrystalClear (Rigaku/MSC, 2005)'
_computing_data_collection 'CrystalClear (Rigaku/MSC, 2005)'
_computing_data_reduction 'CrystalClear (Rigaku/MSC, 2005)'
_computing_molecular_graphics 'SHELXTL (Sheldrick, 2008)'
_computing_publication_material 'SHELXTL (Sheldrick, 2008)'
_computing_structure_refinement 'SHELXL97 (Sheldrick, 2008)'
_computing_structure_solution 'SHELXS97 (Sheldrick, 2008)'
_diffrn_ambient_temperature 113(2)
_diffrn_detector_area_resol_mean 7.31
_diffrn_measured_fraction_theta_full 0.994
_diffrn_measured_fraction_theta_max 0.994
_diffrn_measurement_device_type 'Rigaku Saturn CCD'
_diffrn_measurement_method '\w and \f'
_diffrn_radiation_monochromator confocal
_diffrn_radiation_source 'rotating anode'
_diffrn_radiation_type MoK\a
_diffrn_radiation_wavelength 0.71073
_diffrn_reflns_av_R_equivalents 0.0399
_diffrn_reflns_av_sigmaI/netI 0.0374
_diffrn_reflns_limit_h_max 22
_diffrn_reflns_limit_h_min -25
_diffrn_reflns_limit_k_max 6
_diffrn_reflns_limit_k_min -6
_diffrn_reflns_limit_l_max 15
_diffrn_reflns_limit_l_min -16
_diffrn_reflns_number 10687
_diffrn_reflns_theta_full 25.99
_diffrn_reflns_theta_max 25.99
_diffrn_reflns_theta_min 2.02
_diffrn_standards_decay_% 0
_diffrn_standards_interval_count 0
_diffrn_standards_interval_time 0
_diffrn_standards_number 0
_exptl_absorpt_coefficient_mu 0.068
_exptl_absorpt_correction_T_max 0.993
_exptl_absorpt_correction_T_min 0.984
_exptl_absorpt_correction_type multi-scan
_exptl_absorpt_process_details '(CrystalClear; Rigaku/MSC, 2005)'
_exptl_crystal_colour colourless
_exptl_crystal_density_diffrn 1.136
_exptl_crystal_density_method 'not measured'
_exptl_crystal_description block
_exptl_crystal_F_000 544
_exptl_crystal_size_max 0.24
_exptl_crystal_size_mid 0.20
_exptl_crystal_size_min 0.10
_refine_diff_density_max 0.185
_refine_diff_density_min -0.246
_refine_ls_extinction_method none
_refine_ls_goodness_of_fit_ref 1.106
_refine_ls_hydrogen_treatment mixed
_refine_ls_matrix_type full
_refine_ls_number_parameters 170
_refine_ls_number_reflns 2827
_refine_ls_number_restraints 2
_refine_ls_restrained_S_all 1.105
_refine_ls_R_factor_all 0.0684
_refine_ls_R_factor_gt 0.0564
_refine_ls_shift/su_max 0.001
_refine_ls_shift/su_mean 0.000
_refine_ls_structure_factor_coef Fsqd
_refine_ls_weighting_details 'calc w=1/[\s^2^(Fo^2^)+(0.0738P)^2^+0.2552P] where P=(Fo^2^+2Fc^2^)/3'
_refine_ls_weighting_scheme calc
_refine_ls_wR_factor_gt 0.1405
_refine_ls_wR_factor_ref 0.1505
_reflns_number_gt 2314
_reflns_number_total 2827
_reflns_threshold_expression I>2\s(I)
_cod_data_source_file hb5011.cif
_cod_data_source_block I
_cod_depositor_comments
;
The following automatic conversions were performed:
'_symmetry_cell_setting' value 'Monoclinic' changed to 'monoclinic'
according to '/home/saulius/struct/CIF-dictionaries/cif_core.dic'
dictionary named 'cif_core.dic' version 2.4.1 from 2010-06-29.

Automatic conversion script
Id: cif_fix_enum 1527 2010-12-29 10:47:43Z saulius 

The following automatic conversions were performed:

'_symmetry_cell_setting' value 'Monoclinic' changed to 'monoclinic'
according to /home/saulius/struct/CIF-dictionaries/cif_core.dic
dictionary named 'cif_core.dic' version 2.4.1 from 2010-06-29.

Automatic conversion script
Id: cif_fix_values 1715 2011-07-08 13:25:40Z adriana 
;
_cod_original_cell_volume 1441.2(5)
_cod_original_sg_symbol_H-M 'P 21/c'
_cod_database_code 2222332
_cod_database_fobs_code 2222332

loop_
_symmetry_equiv_pos_as_xyz
'x, y, z'
'-x, y+1/2, -z+1/2'
'-x, -y, -z'
'x, -y-1/2, z-1/2'

loop_
_atom_site_type_symbol
_atom_site_label
_atom_site_fract_x
_atom_site_fract_y
_atom_site_fract_z
_atom_site_U_iso_or_equiv
_atom_site_adp_type
_atom_site_calc_flag
_atom_site_refinement_flags
_atom_site_occupancy
_atom_site_disorder_assembly
_atom_site_disorder_group
O O1 0.48580(6) 0.2525(2) 0.02646(9) 0.0245(3) Uani d D 1 . .
H H1A 0.4889(19) 0.399(5) -0.001(3) 0.037 Uiso d PD 0.50 . .
H H1B 0.4982(19) 0.107(5) 0.018(3) 0.037 Uiso d PD 0.50 . .
C C1 0.41419(7) 0.0832(3) 0.23796(11) 0.0186(3) Uani d . 1 . .
H H1 0.4178 -0.0466 0.2878 0.022 Uiso calc R 1 . .
C C2 0.45317(7) 0.0725(3) 0.16908(11) 0.0195(3) Uani d . 1 . .
H H2 0.4833 -0.0621 0.1723 0.023 Uiso calc R 1 . .
C C3 0.44742(7) 0.2600(3) 0.09596(11) 0.0189(3) Uani d . 1 . .
C C4 0.40401(7) 0.4582(3) 0.09173(11) 0.0199(4) Uani d . 1 . .
H H4 0.4006 0.5876 0.0417 0.024 Uiso calc R 1 . .
C C5 0.36564(7) 0.4663(3) 0.16100(11) 0.0197(4) Uani d . 1 . .
H H5 0.3357 0.6018 0.1576 0.024 Uiso calc R 1 . .
C C6 0.36995(7) 0.2801(3) 0.23555(11) 0.0180(3) Uani d . 1 . .
C C7 0.32602(7) 0.2816(3) 0.30842(11) 0.0183(4) Uani d . 1 . .
H H7 0.3429 0.1491 0.3621 0.022 Uiso calc R 1 . .
C C8 0.32710(7) 0.5321(3) 0.36579(11) 0.0205(4) Uani d . 1 . .
H H8A 0.3729 0.5679 0.4074 0.025 Uiso calc R 1 . .
H H8B 0.3132 0.6685 0.3142 0.025 Uiso calc R 1 . .
C C9 0.28151(7) 0.5298(3) 0.43741(11) 0.0211(4) Uani d . 1 . .
H H9A 0.2820 0.6977 0.4694 0.025 Uiso calc R 1 . .
H H9B 0.2985 0.4070 0.4939 0.025 Uiso calc R 1 . .
C C10 0.20997(7) 0.4612(3) 0.37901(11) 0.0196(4) Uani d . 1 . .
H H10 0.1929 0.5933 0.3253 0.024 Uiso calc R 1 . .
C C11 0.20944(8) 0.2107(3) 0.32292(12) 0.0215(4) Uani d . 1 . .
H H11A 0.2240 0.0759 0.3751 0.026 Uiso calc R 1 . .
H H11B 0.1636 0.1722 0.2820 0.026 Uiso calc R 1 . .
C C12 0.25437(7) 0.2132(3) 0.25071(12) 0.0208(4) Uani d . 1 . .
H H12A 0.2372 0.3362 0.1944 0.025 Uiso calc R 1 . .
H H12B 0.2536 0.0455 0.2186 0.025 Uiso calc R 1 . .
C C13 0.16400(8) 0.4506(3) 0.44966(12) 0.0227(4) Uani d . 1 . .
H H13A 0.1214 0.3758 0.4101 0.027 Uiso calc R 1 . .
H H13B 0.1838 0.3369 0.5084 0.027 Uiso calc R 1 . .
C C14 0.14968(8) 0.7019(3) 0.49357(12) 0.0238(4) Uani d . 1 . .
H H14A 0.1917 0.7737 0.5366 0.029 Uiso calc R 1 . .
H H14B 0.1315 0.8191 0.4354 0.029 Uiso calc R 1 . .
C C15 0.10106(8) 0.6811(3) 0.55919(12) 0.0258(4) Uani d . 1 . .
H H15A 0.0596 0.6038 0.5167 0.031 Uiso calc R 1 . .
H H15B 0.1200 0.5676 0.6184 0.031 Uiso calc R 1 . .
C C16 0.08453(8) 0.9309(3) 0.60091(13) 0.0273(4) Uani d . 1 . .
H H16A 0.1262 1.0150 0.6386 0.033 Uiso calc R 1 . .
H H16B 0.0621 1.0395 0.5417 0.033 Uiso calc R 1 . .
C C17 0.04046(9) 0.9051(4) 0.67340(14) 0.0402(5) Uani d . 1 . .
H H17A -0.0006 0.8194 0.6371 0.060 Uiso calc R 1 . .
H H17B 0.0301 1.0721 0.6953 0.060 Uiso calc R 1 . .
H H17C 0.0635 0.8071 0.7345 0.060 Uiso calc R 1 . .

loop_
_atom_site_aniso_label
_atom_site_aniso_U_11
_atom_site_aniso_U_22
_atom_site_aniso_U_33
_atom_site_aniso_U_12
_atom_site_aniso_U_13
_atom_site_aniso_U_23
O1 0.0299(7) 0.0234(6) 0.0256(7) 0.0001(5) 0.0169(5) -0.0007(5)
C1 0.0216(8) 0.0165(7) 0.0183(8) -0.0007(6) 0.0064(6) 0.0006(6)
C2 0.0201(7) 0.0172(7) 0.0217(8) 0.0017(6) 0.0065(6) -0.0008(6)
C3 0.0194(8) 0.0214(8) 0.0168(8) -0.0025(6) 0.0066(6) -0.0024(6)
C4 0.0239(8) 0.0181(7) 0.0172(8) -0.0014(6) 0.0051(6) 0.0009(6)
C5 0.0223(8) 0.0174(7) 0.0196(8) 0.0027(6) 0.0059(6) -0.0005(6)
C6 0.0194(8) 0.0189(8) 0.0152(8) -0.0010(6) 0.0038(6) -0.0020(6)
C7 0.0204(8) 0.0183(8) 0.0170(8) 0.0013(6) 0.0063(6) 0.0015(6)
C8 0.0206(8) 0.0209(8) 0.0205(8) -0.0013(6) 0.0066(6) -0.0026(6)
C9 0.0226(8) 0.0220(8) 0.0200(8) 0.0013(6) 0.0083(7) -0.0022(6)
C10 0.0223(8) 0.0192(8) 0.0183(8) 0.0000(6) 0.0074(6) 0.0010(6)
C11 0.0222(8) 0.0217(8) 0.0218(8) -0.0030(6) 0.0081(7) -0.0015(6)
C12 0.0237(8) 0.0189(8) 0.0210(8) -0.0009(6) 0.0079(7) -0.0017(6)
C13 0.0246(8) 0.0229(8) 0.0230(8) -0.0007(6) 0.0105(7) 0.0006(6)
C14 0.0248(8) 0.0254(9) 0.0240(9) -0.0008(6) 0.0112(7) -0.0006(6)
C15 0.0282(9) 0.0278(9) 0.0249(9) 0.0001(7) 0.0134(7) 0.0007(7)
C16 0.0257(9) 0.0326(10) 0.0260(9) -0.0005(7) 0.0112(7) -0.0052(7)
C17 0.0337(10) 0.0584(13) 0.0346(11) -0.0006(9) 0.0193(9) -0.0108(9)

loop_
_atom_type_symbol
_atom_type_description
_atom_type_scat_dispersion_real
_atom_type_scat_dispersion_imag
_atom_type_scat_source
C C 0.0033 0.0016 'International Tables Vol C Tables 4.2.6.8 and 6.1.1.4'
H H 0.0000 0.0000 'International Tables Vol C Tables 4.2.6.8 and 6.1.1.4'
O O 0.0106 0.0060 'International Tables Vol C Tables 4.2.6.8 and 6.1.1.4'

loop_
_geom_angle_atom_site_label_1
_geom_angle_atom_site_label_2
_geom_angle_atom_site_label_3
_geom_angle_site_symmetry_1
_geom_angle_site_symmetry_3
_geom_angle
_geom_angle_publ_flag
C3 O1 H1A . . 112(3) n
C3 O1 H1B . . 112(3) ?
H1A O1 H1B . . 135(4) ?
C2 C1 C6 . . 121.60(13) ?
C2 C1 H1 . . 119.2 ?
C6 C1 H1 . . 119.2 ?
C3 C2 C1 . . 119.14(13) ?
C3 C2 H2 . . 120.4 ?
C1 C2 H2 . . 120.4 ?
C2 C3 C4 . . 120.62(14) ?
C2 C3 O1 . . 120.02(13) ?
C4 C3 O1 . . 119.36(13) ?
C5 C4 C3 . . 119.51(13) ?
C5 C4 H4 . . 120.2 ?
C3 C4 H4 . . 120.2 ?
C4 C5 C6 . . 121.46(13) ?
C4 C5 H5 . . 119.3 ?
C6 C5 H5 . . 119.3 ?
C5 C6 C1 . . 117.67(13) ?
C5 C6 C7 . . 121.73(13) ?
C1 C6 C7 . . 120.52(13) ?
C6 C7 C12 . . 111.11(11) ?
C6 C7 C8 . . 113.45(12) n
C12 C7 C8 . . 109.63(12) ?
C6 C7 H7 . . 107.5 ?
C12 C7 H7 . . 107.5 ?
C8 C7 H7 . . 107.5 ?
C9 C8 C7 . . 112.35(12) ?
C9 C8 H8A . . 109.1 ?
C7 C8 H8A . . 109.1 ?
C9 C8 H8B . . 109.1 ?
C7 C8 H8B . . 109.1 ?
H8A C8 H8B . . 107.9 ?
C8 C9 C10 . . 112.06(12) ?
C8 C9 H9A . . 109.2 ?
C10 C9 H9A . . 109.2 ?
C8 C9 H9B . . 109.2 ?
C10 C9 H9B . . 109.2 ?
H9A C9 H9B . . 107.9 ?
C13 C10 C11 . . 110.54(12) ?
C13 C10 C9 . . 112.94(12) ?
C11 C10 C9 . . 109.41(12) ?
C13 C10 H10 . . 107.9 ?
C11 C10 H10 . . 107.9 ?
C9 C10 H10 . . 107.9 ?
C12 C11 C10 . . 112.39(12) ?
C12 C11 H11A . . 109.1 ?
C10 C11 H11A . . 109.1 ?
C12 C11 H11B . . 109.1 ?
C10 C11 H11B . . 109.1 ?
H11A C11 H11B . . 107.9 ?
C11 C12 C7 . . 111.98(12) ?
C11 C12 H12A . . 109.2 ?
C7 C12 H12A . . 109.2 ?
C11 C12 H12B . . 109.2 ?
C7 C12 H12B . . 109.2 ?
H12A C12 H12B . . 107.9 ?
C14 C13 C10 . . 115.56(12) ?
C14 C13 H13A . . 108.4 ?
C10 C13 H13A . . 108.4 ?
C14 C13 H13B . . 108.4 ?
C10 C13 H13B . . 108.4 ?
H13A C13 H13B . . 107.5 ?
C15 C14 C13 . . 113.12(13) ?
C15 C14 H14A . . 109.0 ?
C13 C14 H14A . . 109.0 ?
C15 C14 H14B . . 109.0 ?
C13 C14 H14B . . 109.0 ?
H14A C14 H14B . . 107.8 ?
C16 C15 C14 . . 113.88(13) ?
C16 C15 H15A . . 108.8 ?
C14 C15 H15A . . 108.8 ?
C16 C15 H15B . . 108.8 ?
C14 C15 H15B . . 108.8 ?
H15A C15 H15B . . 107.7 ?
C17 C16 C15 . . 113.29(14) ?
C17 C16 H16A . . 108.9 ?
C15 C16 H16A . . 108.9 ?
C17 C16 H16B . . 108.9 ?
C15 C16 H16B . . 108.9 ?
H16A C16 H16B . . 107.7 ?
C16 C17 H17A . . 109.5 ?
C16 C17 H17B . . 109.5 ?
H17A C17 H17B . . 109.5 ?
C16 C17 H17C . . 109.5 ?
H17A C17 H17C . . 109.5 ?
H17B C17 H17C . . 109.5 ?

loop_
_geom_bond_atom_site_label_1
_geom_bond_atom_site_label_2
_geom_bond_site_symmetry_2
_geom_bond_distance
_geom_bond_publ_flag
O1 C3 . 1.3883(17) n
O1 H1A . 0.87(2) n
O1 H1B . 0.84(2) ?
C1 C2 . 1.3918(19) ?
C1 C6 . 1.396(2) ?
C1 H1 . 0.9500 ?
C2 C3 . 1.381(2) ?
C2 H2 . 0.9500 ?
C3 C4 . 1.386(2) ?
C4 C5 . 1.3856(19) ?
C4 H4 . 0.9500 ?
C5 C6 . 1.393(2) ?
C5 H5 . 0.9500 ?
C6 C7 . 1.5151(19) n
C7 C12 . 1.536(2) ?
C7 C8 . 1.5373(19) ?
C7 H7 . 1.0000 ?
C8 C9 . 1.5291(19) ?
C8 H8A . 0.9900 ?
C8 H8B . 0.9900 ?
C9 C10 . 1.536(2) ?
C9 H9A . 0.9900 ?
C9 H9B . 0.9900 ?
C10 C13 . 1.5264(19) ?
C10 C11 . 1.530(2) ?
C10 H10 . 1.0000 ?
C11 C12 . 1.5245(19) ?
C11 H11A . 0.9900 ?
C11 H11B . 0.9900 ?
C12 H12A . 0.9900 ?
C12 H12B . 0.9900 ?
C13 C14 . 1.525(2) ?
C13 H13A . 0.9900 ?
C13 H13B . 0.9900 ?
C14 C15 . 1.5222(19) ?
C14 H14A . 0.9900 ?
C14 H14B . 0.9900 ?
C15 C16 . 1.520(2) ?
C15 H15A . 0.9900 ?
C15 H15B . 0.9900 ?
C16 C17 . 1.520(2) ?
C16 H16A . 0.9900 ?
C16 H16B . 0.9900 ?
C17 H17A . 0.9800 ?
C17 H17B . 0.9800 ?
C17 H17C . 0.9800 ?

loop_
_geom_hbond_atom_site_label_D
_geom_hbond_atom_site_label_H
_geom_hbond_atom_site_label_A
_geom_hbond_site_symmetry_A
_geom_hbond_distance_DH
_geom_hbond_distance_HA
_geom_hbond_distance_DA
_geom_hbond_angle_DHA
O1 H1B O1 3_655 0.84(2) 2.06(2) 2.886(2) 170(4)
O1 H1A O1 3_665 0.87(2) 1.99(2) 2.836(2) 165(4)

loop_
_geom_torsion_atom_site_label_1
_geom_torsion_atom_site_label_2
_geom_torsion_atom_site_label_3
_geom_torsion_atom_site_label_4
_geom_torsion_site_symmetry_1
_geom_torsion_site_symmetry_2
_geom_torsion_site_symmetry_3
_geom_torsion_site_symmetry_4
_geom_torsion
_geom_torsion_publ_flag
C6 C1 C2 C3 . . . . -0.6(2) ?
C1 C2 C3 C4 . . . . 0.8(2) ?
C1 C2 C3 O1 . . . . -179.92(12) n
C2 C3 C4 C5 . . . . -0.7(2) ?
O1 C3 C4 C5 . . . . -179.99(12) ?
C3 C4 C5 C6 . . . . 0.4(2) ?
C4 C5 C6 C1 . . . . -0.3(2) ?
C4 C5 C6 C7 . . . . -177.26(13) ?
C2 C1 C6 C5 . . . . 0.4(2) ?
C2 C1 C6 C7 . . . . 177.41(13) ?
C5 C6 C7 C12 . . . . 72.10(17) ?
C1 C6 C7 C12 . . . . -104.78(16) ?
C5 C6 C7 C8 . . . . -51.96(18) ?
C1 C6 C7 C8 . . . . 131.16(14) ?
C6 C7 C8 C9 . . . . 179.08(12) ?
C12 C7 C8 C9 . . . . 54.21(15) ?
C7 C8 C9 C10 . . . . -55.74(16) ?
C8 C9 C10 C13 . . . . 178.39(12) ?
C8 C9 C10 C11 . . . . 54.80(16) ?
C13 C10 C11 C12 . . . . 179.57(12) ?
C9 C10 C11 C12 . . . . -55.45(16) ?
C10 C11 C12 C7 . . . . 56.67(16) ?
C6 C7 C12 C11 . . . . 179.35(11) ?
C8 C7 C12 C11 . . . . -54.44(15) ?
C11 C10 C13 C14 . . . . -168.57(13) ?
C9 C10 C13 C14 . . . . 68.48(17) ?
C10 C13 C14 C15 . . . . 177.28(12) ?
C13 C14 C15 C16 . . . . -178.21(14) ?
C14 C15 C16 C17 . . . . -175.27(14) ?
